data_7130981
loop_
_publ_author_name
'Nguyen, Thanh Binh'
'Retailleau, Pascal'

_publ_section_title
;
 Direct access to thieno[3,4-b]thiophenes via elemental sulfur-promoted
 sulfurative tetramerization of acetophenones
;
_journal_name_full 'Chemical Communications'
_journal_paper_doi 10.1039/D2CC05539B
_journal_year 2022
_chemical_formula_moiety 'C40 H28 O10 S2'
_chemical_formula_sum 'C40 H28 O10 S2'
_chemical_formula_weight 732.74
_chemical_name_systematic
;
'dimethyl 4,4'-(2,4-bis(4-(methoxycarbonyl)benzoyl)thieno[3,4-b]
 thiophene-3,6-diyl)dibenzoate'
;
_space_group_crystal_system monoclinic
_space_group_IT_number 14
_space_group_name_Hall '-P 2ybc'
_space_group_name_H-M_alt 'P 1 21/c 1'
_atom_sites_solution_hydrogens geom
_atom_sites_solution_primary other
_atom_sites_solution_secondary difmap
_audit_creation_method SHELXL-2018/3
_audit_update_record
;
2022-08-02 deposited with the CCDC.	2022-11-08 downloaded from the CCDC.
;
_cell_angle_alpha 90
_cell_angle_beta 94.661(7)
_cell_angle_gamma 90
_cell_formula_units_Z 4
_cell_length_a 19.7293(14)
_cell_length_b 14.6779(4)
_cell_length_c 11.7861(3)
_cell_measurement_reflns_used 10125
_cell_measurement_temperature 293(2)
_cell_measurement_theta_max 66.6
_cell_measurement_theta_min 6.8
_cell_volume 3401.8(3)
_computing_cell_refinement
;
CrystalClear-SM Expert 2.0 r16 (Rigaku, 2014)
;
_computing_data_collection
;
CrystalClear-SM Expert 2.0 r16 (Rigaku, 2014)
;
_computing_data_reduction
;
CrystalClear-SM Expert 2.0 r16 (Rigaku, 2014)
;
_computing_structure_refinement 'SHELXL-2018/3 (Sheldrick, 2018)'
_computing_structure_solution 'SHELXT 2018/2 (Sheldrick, 2018)'
_diffrn_ambient_temperature 293(2)
_diffrn_detector 'RX Rapid2 curved IP'
_diffrn_detector_area_resol_mean 10.0000
_diffrn_measured_fraction_theta_full 0.984
_diffrn_measured_fraction_theta_max 0.984
_diffrn_measurement_device
;
Crystal Goniometer chi-partial
;
_diffrn_measurement_device_type
;
Rigaku RAXIS conversion
;
_diffrn_measurement_method 'profile data from \w-scans'
_diffrn_measurement_specimen_support Fiber
_diffrn_radiation_monochromator 'Confocal CMF Osmic'
_diffrn_radiation_type CuK\a
_diffrn_radiation_wavelength 1.54187
_diffrn_reflns_av_R_equivalents 0.0737
_diffrn_reflns_av_unetI/netI 0.0959
_diffrn_reflns_Laue_measured_fraction_full 0.984
_diffrn_reflns_Laue_measured_fraction_max 0.984
_diffrn_reflns_limit_h_max 22
_diffrn_reflns_limit_h_min -22
_diffrn_reflns_limit_k_max 11
_diffrn_reflns_limit_k_min -16
_diffrn_reflns_limit_l_max 13
_diffrn_reflns_limit_l_min -13
_diffrn_reflns_number 27560
_diffrn_reflns_point_group_measured_fraction_full 0.984
_diffrn_reflns_point_group_measured_fraction_max 0.984
_diffrn_reflns_theta_full 63.018
_diffrn_reflns_theta_max 63.018
_diffrn_reflns_theta_min 6.755
_diffrn_source 'Rotating Anode'
_exptl_absorpt_coefficient_mu 1.951
_exptl_absorpt_correction_T_max 1.000
_exptl_absorpt_correction_T_min 0.677
_exptl_absorpt_correction_type multi-scan
_exptl_absorpt_process_details 'Abscor (Higashi-Rigaku,1998)'
_exptl_crystal_colour yellow
_exptl_crystal_density_diffrn 1.431
_exptl_crystal_description 'elongated platelet'
_exptl_crystal_F_000 1520
_exptl_crystal_size_max 0.32
_exptl_crystal_size_mid 0.08
_exptl_crystal_size_min 0.02
_refine_diff_density_max 0.363
_refine_diff_density_min -0.538
_refine_diff_density_rms 0.068
_refine_ls_extinction_method none
_refine_ls_goodness_of_fit_ref 1.007
_refine_ls_hydrogen_treatment constr
_refine_ls_matrix_type full
_refine_ls_number_parameters 473
_refine_ls_number_reflns 5422
_refine_ls_number_restraints 0
_refine_ls_restrained_S_all 1.007
_refine_ls_R_factor_all 0.1313
_refine_ls_R_factor_gt 0.0674
_refine_ls_shift/su_max 0.000
_refine_ls_shift/su_mean 0.000
_refine_ls_structure_factor_coef Fsqd
_refine_ls_weighting_details 'w=1/[\s^2^(Fo^2^)+(0.0991P)^2^] where P=(Fo^2^+2Fc^2^)/3'
_refine_ls_weighting_scheme calc
_refine_ls_wR_factor_gt 0.1479
_refine_ls_wR_factor_ref 0.2094
_reflns_Friedel_coverage 0.000
_reflns_number_gt 2556
_reflns_number_total 5427
_reflns_threshold_expression 'I > 2\s(I)'
_cod_data_source_file d2cc05539b2.cif
_cod_data_source_block B14226P1
_cod_depositor_comments
;
The following automatic conversions were performed:

data item '_exptl_absorpt_correction_type' value 'Multi-scan' was
changed to 'multi-scan' in accordance with the
/home/data/users/saulius/crontab/automatic-downloads/rss-feeds/RSC/lib/dictionaries/cif_core.dic
dictionary named 'cif_core.dic' version 2.4.2 last updated on
2011-04-26.

Automatic conversion script
Id: cif_fix_values 7556 2019-12-06 15:28:31Z antanas 
;
_cod_original_sg_symbol_H-M 'P 21/c'
_cod_database_code 7130981
_shelx_space_group_comment
;
The symmetry employed for this shelxl refinement is uniquely defined
by the following loop, which should always be used as a source of
symmetry information in preference to the above space-group names.
They are only intended as comments.
;

loop_
_space_group_symop_operation_xyz
'x, y, z'
'-x, y+1/2, -z+1/2'
'-x, -y, -z'
'x, -y-1/2, z-1/2'

loop_
_atom_site_label
_atom_site_type_symbol
_atom_site_fract_x
_atom_site_fract_y
_atom_site_fract_z
_atom_site_U_iso_or_equiv
_atom_site_adp_type
_atom_site_occupancy
_atom_site_site_symmetry_order
_atom_site_calc_flag
_atom_site_refinement_flags_posn
_atom_site_refinement_flags_adp
_atom_site_refinement_flags_occupancy
_atom_site_disorder_assembly
_atom_site_disorder_group
S2 S 0.58872(6) 0.55594(9) 0.84515(9) 0.0636(4) Uani 1 1 d . . . . .
S1 S 0.52161(6) 0.37875(9) 0.57296(10) 0.0655(4) Uani 1 1 d . . . . .
O10 O 0.87346(15) 0.4161(2) 0.4872(3) 0.0719(10) Uani 1 1 d . . . . .
O6 O 0.48505(16) 0.6242(2) 0.9925(3) 0.0795(11) Uani 1 1 d . . . . .
O4 O 0.16364(15) 0.4361(2) 0.9970(3) 0.0796(11) Uani 1 1 d . . . . .
O5 O 0.11376(16) 0.4523(2) 0.8214(3) 0.0846(11) Uani 1 1 d . . . . .
O1 O 0.41090(16) 0.3133(3) 0.4258(3) 0.0871(12) Uani 1 1 d . . . . .
O8 O 0.19895(17) 0.7845(2) 0.6232(3) 0.0805(11) Uani 1 1 d . . . . .
O3 O 0.10379(17) 0.2202(3) 0.7004(3) 0.0915(12) Uani 1 1 d . . . . .
O9 O 0.92583(17) 0.4755(3) 0.6463(3) 0.0961(13) Uani 1 1 d . . . . .
O7 O 0.15124(19) 0.7328(3) 0.7761(3) 0.0909(12) Uani 1 1 d . . . . .
O2 O 0.06589(19) 0.2685(3) 0.5262(3) 0.1015(14) Uani 1 1 d . . . . .
C16 C 0.3569(2) 0.4454(3) 0.7436(3) 0.0492(12) Uani 1 1 d . . . . .
C19 C 0.2325(2) 0.4446(3) 0.8410(4) 0.0525(12) Uani 1 1 d . . . . .
C8 C 0.3200(2) 0.3092(3) 0.5428(4) 0.0545(12) Uani 1 1 d . . . . .
C3 C 0.4849(2) 0.4821(3) 0.7388(3) 0.0531(13) Uani 1 1 d . . . . .
C21 C 0.2994(2) 0.4802(3) 0.6848(3) 0.0542(12) Uani 1 1 d . . . . .
H21 H 0.302441 0.504551 0.612511 0.065 Uiso 1 1 calc R U . . .
C9 C 0.3050(2) 0.2665(3) 0.6429(4) 0.0590(13) Uani 1 1 d . . . . .
H9 H 0.339807 0.250857 0.697387 0.071 Uiso 1 1 calc R U . . .
C36 C 0.8059(2) 0.4498(3) 0.6345(4) 0.0549(13) Uani 1 1 d . . . . .
C18 C 0.2913(2) 0.4113(3) 0.9011(4) 0.0566(13) Uani 1 1 d . . . . .
H18 H 0.288609 0.388383 0.974194 0.068 Uiso 1 1 calc R U . . .
C33 C 0.6743(2) 0.4673(3) 0.7056(4) 0.0549(12) Uani 1 1 d . . . . .
C5 C 0.6051(2) 0.4825(3) 0.7360(3) 0.0517(12) Uani 1 1 d . . . . .
C20 C 0.2374(2) 0.4795(3) 0.7315(4) 0.0585(13) Uani 1 1 d . . . . .
H20 H 0.198907 0.502256 0.690118 0.070 Uiso 1 1 calc R U . . .
C17 C 0.3534(2) 0.4115(3) 0.8540(3) 0.0554(12) Uani 1 1 d . . . . .
H17 H 0.392208 0.389499 0.895205 0.067 Uiso 1 1 calc R U . . .
C35 C 0.7515(2) 0.4098(3) 0.5727(4) 0.0579(13) Uani 1 1 d . . . . .
H35 H 0.758662 0.376535 0.507571 0.069 Uiso 1 1 calc R U . . .
C6 C 0.5031(2) 0.5447(3) 0.8254(4) 0.0502(12) Uani 1 1 d . . . . .
C2 C 0.4233(2) 0.4384(3) 0.6911(3) 0.0509(12) Uani 1 1 d . . . . .
C4 C 0.5437(2) 0.4496(3) 0.6860(3) 0.0560(13) Uani 1 1 d . . . . .
C7 C 0.3906(2) 0.3334(3) 0.5183(4) 0.0603(13) Uani 1 1 d . . . . .
C34 C 0.6866(2) 0.4186(3) 0.6069(4) 0.0564(13) Uani 1 1 d . . . . .
H34 H 0.650357 0.391870 0.563745 0.068 Uiso 1 1 calc R U . . .
C22 C 0.1683(3) 0.4434(3) 0.8962(4) 0.0619(14) Uani 1 1 d . . . . .
C10 C 0.2376(3) 0.2470(3) 0.6615(4) 0.0598(13) Uani 1 1 d . . . . .
H10 H 0.227209 0.218313 0.728306 0.072 Uiso 1 1 calc R U . . .
C1 C 0.4362(2) 0.3842(3) 0.6016(4) 0.0528(12) Uani 1 1 d . . . . .
C38 C 0.7307(2) 0.5032(3) 0.7702(4) 0.0623(13) Uani 1 1 d . . . . .
H38 H 0.724446 0.533095 0.838104 0.075 Uiso 1 1 calc R U . . .
C25 C 0.3958(2) 0.6406(3) 0.8478(4) 0.0555(13) Uani 1 1 d . . . . .
C39 C 0.8754(3) 0.4482(3) 0.5936(4) 0.0639(14) Uani 1 1 d . . . . .
C11 C 0.1857(2) 0.2710(3) 0.5792(4) 0.0596(13) Uani 1 1 d . . . . .
C24 C 0.4625(2) 0.6026(3) 0.8970(4) 0.0578(13) Uani 1 1 d . . . . .
C30 C 0.3876(2) 0.6773(3) 0.7385(4) 0.0609(14) Uani 1 1 d . . . . .
H30 H 0.423707 0.677282 0.692548 0.073 Uiso 1 1 calc R U . . .
C13 C 0.2678(2) 0.3298(3) 0.4613(4) 0.0608(14) Uani 1 1 d . . . . .
H13 H 0.278192 0.356302 0.393222 0.073 Uiso 1 1 calc R U . . .
C37 C 0.7951(2) 0.4950(3) 0.7350(4) 0.0635(14) Uani 1 1 d . . . . .
H37 H 0.831757 0.519968 0.778802 0.076 Uiso 1 1 calc R U . . .
C26 C 0.3414(3) 0.6418(3) 0.9162(4) 0.0629(14) Uani 1 1 d . . . . .
H26 H 0.347070 0.619939 0.990383 0.075 Uiso 1 1 calc R U . . .
C28 C 0.2708(2) 0.7116(3) 0.7641(4) 0.0583(13) Uani 1 1 d . . . . .
C27 C 0.2794(2) 0.6752(3) 0.8739(4) 0.0621(14) Uani 1 1 d . . . . .
H27 H 0.242784 0.673661 0.918867 0.075 Uiso 1 1 calc R U . . .
C29 C 0.3256(3) 0.7137(3) 0.6987(4) 0.0635(14) Uani 1 1 d . . . . .
H29 H 0.320775 0.740046 0.626701 0.076 Uiso 1 1 calc R U . . .
C31 C 0.2011(3) 0.7436(4) 0.7242(5) 0.0690(15) Uani 1 1 d . . . . .
C12 C 0.2008(3) 0.3119(3) 0.4786(4) 0.0667(14) Uani 1 1 d . . . . .
H12 H 0.166286 0.327146 0.423448 0.080 Uiso 1 1 calc R U . . .
C14 C 0.1120(3) 0.2536(4) 0.5972(5) 0.0726(16) Uani 1 1 d . . . . .
C40 C 0.9374(2) 0.4192(4) 0.4340(4) 0.0893(18) Uani 1 1 d . . . . .
H40A H 0.931542 0.391303 0.360155 0.134 Uiso 1 1 calc R U . . .
H40B H 0.971630 0.386950 0.480451 0.134 Uiso 1 1 calc R U . . .
H40C H 0.951136 0.481500 0.426109 0.134 Uiso 1 1 calc R U . . .
C32 C 0.1334(3) 0.8201(4) 0.5773(4) 0.0979(19) Uani 1 1 d . . . . .
H32A H 0.114443 0.780450 0.518128 0.147 Uiso 1 1 calc R U . . .
H32B H 0.139403 0.879848 0.546712 0.147 Uiso 1 1 calc R U . . .
H32C H 0.103051 0.823303 0.636922 0.147 Uiso 1 1 calc R U . . .
C23 C 0.0480(2) 0.4532(4) 0.8693(4) 0.109(2) Uani 1 1 d . . . . .
H23A H 0.012647 0.462404 0.809550 0.163 Uiso 1 1 calc R U . . .
H23B H 0.047019 0.501665 0.923827 0.163 Uiso 1 1 calc R U . . .
H23C H 0.041005 0.396019 0.906242 0.163 Uiso 1 1 calc R U . . .
C15 C 0.0337(3) 0.2026(5) 0.7252(5) 0.126(3) Uani 1 1 d . . . . .
H15A H 0.013239 0.160214 0.670624 0.188 Uiso 1 1 calc R U . . .
H15B H 0.008501 0.258591 0.721160 0.188 Uiso 1 1 calc R U . . .
H15C H 0.033241 0.177325 0.800325 0.188 Uiso 1 1 calc R U . . .

loop_
_atom_site_aniso_label
_atom_site_aniso_U_11
_atom_site_aniso_U_22
_atom_site_aniso_U_33
_atom_site_aniso_U_23
_atom_site_aniso_U_13
_atom_site_aniso_U_12
S2 0.0618(8) 0.0723(10) 0.0556(8) -0.0081(7) -0.0017(6) -0.0064(7)
S1 0.0586(8) 0.0765(11) 0.0612(8) -0.0162(7) 0.0028(6) -0.0037(7)
O10 0.0526(19) 0.097(3) 0.066(2) -0.014(2) 0.0072(17) -0.0072(18)
O6 0.086(2) 0.097(3) 0.053(2) -0.022(2) -0.0100(18) 0.010(2)
O4 0.074(2) 0.109(3) 0.056(2) -0.001(2) 0.0086(18) -0.002(2)
O5 0.057(2) 0.126(3) 0.070(2) 0.012(2) -0.0015(18) 0.002(2)
O1 0.078(2) 0.116(3) 0.068(2) -0.036(2) 0.0087(19) -0.015(2)
O8 0.075(2) 0.093(3) 0.072(2) 0.010(2) 0.002(2) 0.018(2)
O3 0.075(3) 0.131(4) 0.068(2) 0.016(2) 0.006(2) -0.019(2)
O9 0.056(2) 0.146(4) 0.084(3) -0.024(2) -0.0062(19) -0.017(2)
O7 0.072(3) 0.117(3) 0.085(3) 0.008(2) 0.014(2) 0.009(2)
O2 0.068(2) 0.154(4) 0.080(3) 0.024(3) -0.008(2) 0.001(2)
C16 0.053(3) 0.050(3) 0.044(2) -0.002(2) -0.004(2) 0.002(2)
C19 0.056(3) 0.053(3) 0.048(3) -0.003(2) 0.001(2) 0.000(2)
C8 0.065(3) 0.054(3) 0.041(3) -0.002(2) -0.009(2) -0.003(3)
C3 0.055(3) 0.064(4) 0.039(3) -0.001(2) -0.003(2) 0.002(3)
C21 0.060(3) 0.058(3) 0.042(2) 0.002(2) -0.009(2) 0.002(3)
C9 0.066(3) 0.055(4) 0.054(3) -0.002(3) -0.009(3) 0.001(3)
C36 0.044(3) 0.064(4) 0.055(3) 0.004(3) -0.005(2) -0.001(2)
C18 0.062(3) 0.055(3) 0.052(3) -0.002(3) -0.004(2) 0.004(3)
C33 0.056(3) 0.057(4) 0.051(3) 0.004(3) 0.000(2) -0.007(3)
C5 0.051(3) 0.056(3) 0.047(3) -0.002(2) 0.000(2) -0.002(2)
C20 0.048(3) 0.068(4) 0.057(3) 0.001(3) -0.007(2) 0.007(3)
C17 0.056(3) 0.059(3) 0.049(3) 0.001(3) -0.006(2) 0.000(3)
C35 0.051(3) 0.067(4) 0.055(3) 0.000(3) 0.003(2) 0.005(3)
C6 0.048(3) 0.053(3) 0.049(3) -0.006(2) -0.002(2) 0.002(2)
C2 0.049(3) 0.062(3) 0.040(2) 0.001(2) -0.007(2) 0.000(2)
C4 0.052(3) 0.070(4) 0.045(3) -0.005(3) -0.003(2) -0.008(3)
C7 0.052(3) 0.067(4) 0.062(3) -0.009(3) 0.004(3) -0.004(3)
C34 0.055(3) 0.057(3) 0.056(3) -0.006(3) -0.006(2) -0.005(3)
C22 0.064(3) 0.065(4) 0.055(3) -0.001(3) 0.001(3) 0.003(3)
C10 0.083(4) 0.049(3) 0.046(3) 0.003(2) -0.003(3) -0.004(3)
C1 0.055(3) 0.058(3) 0.044(3) -0.008(2) -0.007(2) -0.010(2)
C38 0.059(3) 0.068(4) 0.058(3) -0.009(3) -0.007(2) -0.006(3)
C25 0.067(3) 0.050(4) 0.049(3) -0.009(3) 0.003(3) -0.001(3)
C39 0.064(3) 0.069(4) 0.058(3) -0.003(3) -0.001(3) 0.000(3)
C11 0.059(3) 0.062(4) 0.057(3) 0.002(3) -0.003(3) -0.007(3)
C24 0.064(3) 0.060(4) 0.048(3) -0.005(3) -0.001(2) 0.000(3)
C30 0.065(3) 0.065(4) 0.053(3) -0.002(3) 0.005(3) 0.001(3)
C13 0.072(3) 0.065(4) 0.044(3) 0.003(3) -0.003(2) -0.008(3)
C37 0.055(3) 0.075(4) 0.058(3) -0.001(3) -0.013(2) -0.005(3)
C26 0.081(4) 0.059(4) 0.049(3) -0.005(3) 0.006(3) 0.008(3)
C28 0.063(3) 0.055(4) 0.056(3) -0.004(3) -0.004(3) -0.001(3)
C27 0.067(3) 0.055(4) 0.065(3) -0.008(3) 0.008(3) 0.007(3)
C29 0.071(3) 0.064(4) 0.056(3) -0.004(3) 0.009(3) 0.002(3)
C31 0.078(4) 0.068(4) 0.059(3) -0.009(3) 0.000(3) 0.003(3)
C12 0.075(4) 0.070(4) 0.052(3) 0.008(3) -0.011(3) -0.007(3)
C14 0.081(4) 0.079(4) 0.057(3) 0.001(3) 0.001(3) -0.007(3)
C40 0.063(3) 0.123(5) 0.083(4) -0.011(4) 0.013(3) -0.005(3)
C32 0.087(4) 0.113(5) 0.091(4) 0.017(4) -0.009(3) 0.032(4)
C23 0.048(3) 0.171(6) 0.109(5) 0.024(4) 0.016(3) 0.011(4)
C15 0.070(4) 0.203(8) 0.106(5) 0.026(5) 0.022(4) -0.036(4)

loop_
_atom_type_symbol
_atom_type_description
_atom_type_scat_dispersion_real
_atom_type_scat_dispersion_imag
_atom_type_scat_source
C C 0.0181 0.0091 'International Tables Vol C Tables 4.2.6.8 and 6.1.1.4'
H H 0.0000 0.0000 'International Tables Vol C Tables 4.2.6.8 and 6.1.1.4'
O O 0.0492 0.0322 'International Tables Vol C Tables 4.2.6.8 and 6.1.1.4'
S S 0.3331 0.5567 'International Tables Vol C Tables 4.2.6.8 and 6.1.1.4'

loop_
_geom_angle_atom_site_label_1
_geom_angle_atom_site_label_2
_geom_angle_atom_site_label_3
_geom_angle
_geom_angle_site_symmetry_1
_geom_angle_site_symmetry_3
_geom_angle_publ_flag
C6 S2 C5 94.7(2) . . ?
C4 S1 C1 90.6(2) . . ?
C39 O10 C40 115.7(4) . . ?
C22 O5 C23 116.0(4) . . ?
C31 O8 C32 117.2(4) . . ?
C14 O3 C15 115.8(4) . . ?
C21 C16 C17 119.9(4) . . ?
C21 C16 C2 121.9(4) . . ?
C17 C16 C2 118.1(4) . . ?
C18 C19 C20 118.7(4) . . ?
C18 C19 C22 118.7(4) . . ?
C20 C19 C22 122.6(4) . . ?
C13 C8 C9 119.4(5) . . ?
C13 C8 C7 117.9(4) . . ?
C9 C8 C7 122.7(4) . . ?
C6 C3 C4 111.5(4) . . ?
C6 C3 C2 137.1(4) . . ?
C4 C3 C2 111.4(4) . . ?
C16 C21 C20 121.1(4) . . ?
C8 C9 C10 119.8(4) . . ?
C35 C36 C37 119.2(4) . . ?
C35 C36 C39 121.3(4) . . ?
C37 C36 C39 119.5(4) . . ?
C17 C18 C19 121.4(4) . . ?
C38 C33 C34 117.4(4) . . ?
C38 C33 C5 121.9(4) . . ?
C34 C33 C5 120.7(4) . . ?
C4 C5 C33 130.1(4) . . ?
C4 C5 S2 108.9(3) . . ?
C33 C5 S2 120.9(3) . . ?
C21 C20 C19 119.9(4) . . ?
C18 C17 C16 119.0(4) . . ?
C36 C35 C34 120.4(4) . . ?
C3 C6 C24 132.5(4) . . ?
C3 C6 S2 110.9(3) . . ?
C24 C6 S2 116.5(3) . . ?
C1 C2 C3 110.9(4) . . ?
C1 C2 C16 125.8(4) . . ?
C3 C2 C16 123.0(4) . . ?
C5 C4 C3 113.9(4) . . ?
C5 C4 S1 134.1(4) . . ?
C3 C4 S1 111.9(3) . . ?
O1 C7 C1 119.1(4) . . ?
O1 C7 C8 119.5(4) . . ?
C1 C7 C8 121.3(4) . . ?
C35 C34 C33 121.1(4) . . ?
O4 C22 O5 122.4(5) . . ?
O4 C22 C19 125.1(5) . . ?
O5 C22 C19 112.5(4) . . ?
C9 C10 C11 119.6(4) . . ?
C2 C1 C7 131.9(4) . . ?
C2 C1 S1 114.8(3) . . ?
C7 C1 S1 113.1(3) . . ?
C37 C38 C33 121.1(5) . . ?
C30 C25 C26 119.4(4) . . ?
C30 C25 C24 122.3(4) . . ?
C26 C25 C24 118.3(4) . . ?
O9 C39 O10 124.3(5) . . ?
O9 C39 C36 125.0(5) . . ?
O10 C39 C36 110.6(4) . . ?
C12 C11 C10 120.5(5) . . ?
C12 C11 C14 118.2(5) . . ?
C10 C11 C14 121.3(5) . . ?
O6 C24 C6 120.2(4) . . ?
O6 C24 C25 120.2(4) . . ?
C6 C24 C25 119.4(4) . . ?
C29 C30 C25 119.9(5) . . ?
C12 C13 C8 121.6(4) . . ?
C38 C37 C36 120.6(4) . . ?
C27 C26 C25 120.0(5) . . ?
C29 C28 C27 119.0(5) . . ?
C29 C28 C31 124.1(5) . . ?
C27 C28 C31 116.8(5) . . ?
C26 C27 C28 120.6(5) . . ?
C28 C29 C30 120.9(5) . . ?
O7 C31 O8 122.8(5) . . ?
O7 C31 C28 124.5(5) . . ?
O8 C31 C28 112.7(5) . . ?
C13 C12 C11 119.0(4) . . ?
O2 C14 O3 124.1(5) . . ?
O2 C14 C11 123.6(5) . . ?
O3 C14 C11 112.4(5) . . ?

loop_
_geom_bond_atom_site_label_1
_geom_bond_atom_site_label_2
_geom_bond_distance
_geom_bond_site_symmetry_2
_geom_bond_publ_flag
S2 C6 1.695(4) . ?
S2 C5 1.729(4) . ?
S1 C4 1.718(4) . ?
S1 C1 1.747(4) . ?
O10 C39 1.337(5) . ?
O10 C40 1.454(5) . ?
O6 C24 1.218(4) . ?
O4 C22 1.203(5) . ?
O5 C22 1.341(5) . ?
O5 C23 1.457(5) . ?
O1 C7 1.227(5) . ?
O8 C31 1.331(5) . ?
O8 C32 1.458(5) . ?
O3 C14 1.333(5) . ?
O3 C15 1.460(5) . ?
O9 C39 1.198(5) . ?
O7 C31 1.211(6) . ?
O2 C14 1.205(5) . ?
C16 C21 1.379(5) . ?
C16 C17 1.400(5) . ?
C16 C2 1.497(5) . ?
C19 C18 1.396(5) . ?
C19 C20 1.400(5) . ?
C19 C22 1.471(6) . ?
C8 C13 1.383(5) . ?
C8 C9 1.389(5) . ?
C8 C7 1.490(6) . ?
C3 C6 1.399(5) . ?
C3 C4 1.441(5) . ?
C3 C2 1.447(5) . ?
C21 C20 1.382(5) . ?
C9 C10 1.395(6) . ?
C36 C35 1.378(5) . ?
C36 C37 1.389(6) . ?
C36 C39 1.491(6) . ?
C18 C17 1.386(5) . ?
C33 C38 1.398(5) . ?
C33 C34 1.403(5) . ?
C33 C5 1.458(5) . ?
C5 C4 1.390(5) . ?
C35 C34 1.380(5) . ?
C6 C24 1.478(6) . ?
C2 C1 1.362(5) . ?
C7 C1 1.478(6) . ?
C10 C11 1.397(6) . ?
C38 C37 1.373(5) . ?
C25 C30 1.393(5) . ?
C25 C26 1.394(5) . ?
C25 C24 1.501(6) . ?
C11 C12 1.383(6) . ?
C11 C14 1.508(6) . ?
C30 C29 1.382(6) . ?
C13 C12 1.379(6) . ?
C26 C27 1.373(6) . ?
C28 C29 1.378(6) . ?
C28 C27 1.398(6) . ?
C28 C31 1.492(6) . ?
